data_1530848
loop_
_publ_author_name
'Suleimanov, Kh.T.'
'Antsyshkina, A.S.'
'Porai-Koshits, M.A.'
'Dudarev, V.Ya.'
'Fykin, L.V.'

_publ_section_title
;
 Clathrate-coordination Structure of Carbamide Compounds with Metal Salts
 having a high percentage content of Carbamide. X-ray diffraction and
 Neutron-diffraction investigation of the Crystal Structure of Cobalt(II)
 Bromide Decacarbamide
;
_journal_name_full
;
Koordinatsionnaya Khimiya (= Coordination Chemistry (USSR))
;
_journal_page_first 1272
_journal_page_last 1278
_journal_volume 10
_journal_year 1984
_chemical_formula_sum 'C10 H40 Br2 Co N20 O10'
_chemical_name_systematic 'Co Br2 (O C (N H2)2)10'
_space_group_IT_number 14
_symmetry_space_group_name_Hall '-P 2ybc'
_symmetry_space_group_name_H-M 'P 1 21/c 1'
_cell_angle_alpha 90
_cell_angle_beta 95.95
_cell_angle_gamma 90
_cell_formula_units_Z 2
_cell_length_a 9.714
_cell_length_b 7.193
_cell_length_c 23.725
_cell_volume 1648.802
_citation_journal_id_ASTM KOKHDC
_cod_data_source_file Suleimanov_KOKHDC_1984_1212.cif
_cod_data_source_block C10H40Br2Co1N20O10
_cod_original_formula_sum 'C10 H40 Br2 Co1 N20 O10'
_cod_database_code 1530848

loop_
_symmetry_equiv_pos_as_xyz
x,y,z
-x,y+1/2,-z+1/2
-x,-y,-z
x,-y-1/2,z-1/2

loop_
_atom_site_label
_atom_site_type_symbol
_atom_site_fract_x
_atom_site_fract_y
_atom_site_fract_z
_atom_site_occupancy
_atom_site_U_iso_or_equiv
N1 N-3 -0.0637 0.3261 0.0995 1 0.0
N8 N-3 0.1847 -0.0156 0.238 1 0.0
N4 N-3 -0.2531 -0.2761 0.043 1 0.0
O2 O-2 -0.0585 -0.1169 0.074 1 0.0
O1 O-2 0.1056 0.1961 0.0532 1 0.0
O4 O-2 -0.0137 -0.1686 0.2494 1 0.0
N5 N-3 0.2378 -0.1692 0.1013 1 0.0
N9 N-3 0.5027 -0.2078 0.3449 1 0.0
N7 N-3 0.1855 -0.3377 0.2481 1 0.0
O3 O-2 0.1854 -0.1617 0.0052 1 0.0
N10 N-3 0.4127 -0.4091 0.4083 1 0.0
C1 C+4 0.0686 0.2912 0.0933 1 0.0
Co1 Co+2 0 0 0 1 0.0
N6 N-3 0.3756 -0.3107 0.0409 1 0.0
N2 N-3 0.1619 0.3569 0.1331 1 0.0
C2 C+4 -0.1578 -0.2158 0.0839 1 0.0
O5 O-2 0.4121 -0.0944 0.4216 1 0.0
C4 C+4 0.1129 -0.1735 0.2458 1 0.0
N3 N-3 -0.1746 -0.2726 0.1373 1 0.0
C5 C+4 0.4391 -0.2306 0.3928 1 0.0
C3 C+4 0.2633 -0.2074 0.0483 1 0.0
Br1 Br-1 0.51708 -0.22701 0.20037 1 0.0
